data_7238012
loop_
_publ_author_name
'Wen, Yating'
'Liu, Haichao'
'Zhang, Shitong'
'Gao, Yu'
'Yan, Yan'
'Yang, Bing'

_publ_section_title
;
 One-dimensional \p--\p stacking induces highly efficient pure organic
 room-temperature phosphorescence and ternary-emission single-molecule
 white light
;
_journal_issue 40
_journal_name_full 'Journal of Materials Chemistry C'
_journal_page_first 12502
_journal_paper_doi 10.1039/C9TC04580E
_journal_volume 7
_journal_year 2019
_chemical_formula_sum 'C13 H0 Br O S'
_chemical_formula_weight 284.10
_chemical_name_systematic 2-bromo-9H-thioxanthen-9-one
_space_group_IT_number 2
_space_group_name_Hall '-P 1'
_space_group_name_H-M_alt 'P -1'
_symmetry_cell_setting triclinic
_symmetry_space_group_name_H-M 'P -1'
_atom_sites_solution_primary direct
_atom_sites_solution_secondary difmap
_audit_creation_method SHELXL-97
_audit_update_record
;
2019-04-23 deposited with the CCDC.	2019-09-16 downloaded from the CCDC.
;
_cell_angle_alpha 88.393(4)
_cell_angle_beta 88.616(4)
_cell_angle_gamma 82.487(4)
_cell_formula_units_Z 2
_cell_length_a 3.9237(10)
_cell_length_b 7.2727(19)
_cell_length_c 19.173(5)
_cell_measurement_reflns_used 1122
_cell_measurement_temperature 293(2)
_cell_measurement_theta_max 25.14
_cell_measurement_theta_min 2.83
_cell_volume 542.1(2)
_computing_cell_refinement 'Bruker SMART'
_computing_data_collection 'Bruker SMART'
_computing_data_reduction 'Bruker SAINT'
_computing_molecular_graphics 'Bruker SHELXTL'
_computing_publication_material 'Bruker SHELXTL'
_computing_structure_refinement 'Bruker SHELXTL'
_computing_structure_solution 'Bruker SHELXTL'
_diffrn_ambient_temperature 293(2)
_diffrn_measured_fraction_theta_full 0.996
_diffrn_measured_fraction_theta_max 0.996
_diffrn_measurement_device_type 'CCD area detector'
_diffrn_measurement_method 'phi and omega scans'
_diffrn_radiation_monochromator graphite
_diffrn_radiation_source 'fine-focus sealed tube'
_diffrn_radiation_type MoK\a
_diffrn_radiation_wavelength 0.71073
_diffrn_reflns_av_R_equivalents 0.0319
_diffrn_reflns_av_sigmaI/netI 0.0648
_diffrn_reflns_limit_h_max 4
_diffrn_reflns_limit_h_min -4
_diffrn_reflns_limit_k_max 8
_diffrn_reflns_limit_k_min -9
_diffrn_reflns_limit_l_max 22
_diffrn_reflns_limit_l_min -23
_diffrn_reflns_number 3390
_diffrn_reflns_theta_full 26.30
_diffrn_reflns_theta_max 26.30
_diffrn_reflns_theta_min 2.83
_exptl_absorpt_coefficient_mu 3.953
_exptl_absorpt_correction_T_max 0.5205
_exptl_absorpt_correction_T_min 0.4633
_exptl_absorpt_correction_type multi-scan
_exptl_absorpt_process_details SADABS
_exptl_crystal_colour yellowish
_exptl_crystal_density_diffrn 1.741
_exptl_crystal_density_method 'not measured'
_exptl_crystal_description BLOCK
_exptl_crystal_F_000 274
_exptl_crystal_preparation Luminescent
_exptl_crystal_recrystallization_method 'Re-crystallisation from solvent: dichloromethane and methanol'
_exptl_crystal_size_max 0.23
_exptl_crystal_size_mid 0.21
_exptl_crystal_size_min 0.19
_refine_diff_density_max 1.068
_refine_diff_density_min -0.847
_refine_diff_density_rms 0.151
_refine_ls_extinction_method none
_refine_ls_goodness_of_fit_ref 1.023
_refine_ls_matrix_type full
_refine_ls_number_parameters 115
_refine_ls_number_reflns 2186
_refine_ls_number_restraints 0
_refine_ls_restrained_S_all 1.023
_refine_ls_R_factor_all 0.0837
_refine_ls_R_factor_gt 0.0654
_refine_ls_shift/su_max 0.000
_refine_ls_shift/su_mean 0.000
_refine_ls_structure_factor_coef Fsqd
_refine_ls_weighting_details 'calc w=1/[\s^2^(Fo^2^)+(0.1272P)^2^+0.0000P] where P=(Fo^2^+2Fc^2^)/3'
_refine_ls_weighting_scheme calc
_refine_ls_wR_factor_gt 0.1792
_refine_ls_wR_factor_ref 0.1913
_reflns_number_gt 1637
_reflns_number_total 2186
_reflns_threshold_expression >2sigma(I)
_cod_data_source_file c9tc04580e2.cif
_cod_data_source_block y
_cod_depositor_comments
;
The following automatic conversions were performed:

data item '_exptl_absorpt_correction_type' value 'MULTI-SCAN' was
changed to 'multi-scan' in accordance with the
/home/saulius/struct/COD-crude-data/automatic-downloads/DataCite-retrospective/RSC/depositions/lib/dictionaries/cif_core.dic
dictionary named 'cif_core.dic' version 2.4.2 last updated on
2011-04-26.

data item '_symmetry_cell_setting' value 'Triclinic' was changed to
'triclinic' in accordance with the
/home/saulius/struct/COD-crude-data/automatic-downloads/DataCite-retrospective/RSC/depositions/lib/dictionaries/cif_core.dic
dictionary named 'cif_core.dic' version 2.4.2 last updated on
2011-04-26.

Automatic conversion script
Id: cif_fix_values 6909 2019-04-08 15:41:33Z antanas 
;
_cod_original_sg_symbol_H-M P-1
_cod_original_formula_sum 'C13 Br H0 O S'
_cod_database_code 7238012

loop_
_symmetry_equiv_pos_as_xyz
'x, y, z'
'-x, -y, -z'

loop_
_atom_site_label
_atom_site_type_symbol
_atom_site_fract_x
_atom_site_fract_y
_atom_site_fract_z
_atom_site_U_iso_or_equiv
_atom_site_adp_type
_atom_site_occupancy
_atom_site_symmetry_multiplicity
_atom_site_calc_flag
_atom_site_refinement_flags
Br1 Br 1.38424(17) 0.17600(8) 0.43498(3) 0.0510(3) Uani 1 1 d .
S1 S 0.7089(4) 0.89932(19) 0.26615(8) 0.0419(4) Uani 1 1 d .
O1 O 0.8122(17) 0.3275(6) 0.1863(3) 0.0722(17) Uani 1 1 d .
C1 C 1.1859(7) 0.3840(3) 0.38425(13) 0.0379(13) Uani 1 1 d G
C2 C 1.1645(8) 0.5597(4) 0.41203(12) 0.0428(14) Uani 1 1 d G
C3 C 1.0167(9) 0.7138(3) 0.37386(12) 0.0400(13) Uani 1 1 d G
C4 C 0.8903(6) 0.6922(2) 0.30790(11) 0.0336(12) Uani 1 1 d G
C5 C 0.9117(6) 0.5165(2) 0.28011(11) 0.0337(12) Uani 1 1 d G
C6 C 1.0595(8) 0.3624(3) 0.31828(13) 0.0385(13) Uani 1 1 d G
C7 C 0.5649(6) 0.8326(3) 0.18555(11) 0.0372(13) Uani 1 1 d G
C8 C 0.4113(9) 0.9736(3) 0.14292(14) 0.0494(16) Uani 1 1 d G
C9 C 0.2981(8) 0.9229(4) 0.07907(13) 0.0527(17) Uani 1 1 d G
C10 C 0.3324(9) 0.7439(4) 0.05852(12) 0.0570(18) Uani 1 1 d G
C11 C 0.4807(10) 0.6066(4) 0.09768(13) 0.0523(17) Uani 1 1 d G
C12 C 0.6011(6) 0.6481(3) 0.16660(11) 0.0386(13) Uani 1 1 d G
C13 C 0.7762(16) 0.4861(8) 0.2080(3) 0.0394(14) Uani 1 1 d .

loop_
_atom_site_aniso_label
_atom_site_aniso_U_11
_atom_site_aniso_U_22
_atom_site_aniso_U_33
_atom_site_aniso_U_23
_atom_site_aniso_U_13
_atom_site_aniso_U_12
Br1 0.0555(5) 0.0410(4) 0.0548(5) 0.0098(3) -0.0105(3) -0.0006(3)
S1 0.0547(9) 0.0255(7) 0.0450(9) -0.0023(6) -0.0073(7) -0.0024(6)
O1 0.117(5) 0.035(2) 0.063(3) -0.016(2) -0.036(3) 0.006(3)
C1 0.035(3) 0.033(3) 0.046(3) 0.000(2) 0.002(2) -0.007(2)
C2 0.046(3) 0.040(3) 0.043(3) -0.004(3) -0.002(3) -0.010(3)
C3 0.044(3) 0.035(3) 0.042(3) -0.003(3) -0.005(3) -0.008(3)
C4 0.036(3) 0.023(2) 0.042(3) -0.001(2) 0.003(2) -0.006(2)
C5 0.040(3) 0.025(3) 0.036(3) -0.006(2) -0.002(2) -0.007(2)
C6 0.043(3) 0.030(3) 0.042(3) 0.003(2) -0.001(3) -0.005(2)
C7 0.035(3) 0.037(3) 0.039(3) -0.003(2) 0.002(2) -0.005(2)
C8 0.049(4) 0.045(4) 0.053(4) 0.004(3) -0.004(3) 0.000(3)
C9 0.049(4) 0.058(4) 0.050(4) 0.004(3) -0.005(3) -0.002(3)
C10 0.058(4) 0.067(5) 0.044(4) -0.002(3) -0.003(3) -0.001(4)
C11 0.054(4) 0.056(4) 0.046(4) -0.007(3) -0.006(3) -0.001(3)
C12 0.041(3) 0.038(3) 0.038(3) -0.002(3) 0.004(2) -0.009(3)
C13 0.050(4) 0.030(3) 0.038(3) -0.005(2) -0.010(3) -0.005(3)

loop_
_atom_type_symbol
_atom_type_description
_atom_type_scat_dispersion_real
_atom_type_scat_dispersion_imag
_atom_type_scat_source
C C 0.0033 0.0016 'International Tables Vol C Tables 4.2.6.8 and 6.1.1.4'
H H 0.0000 0.0000 'International Tables Vol C Tables 4.2.6.8 and 6.1.1.4'
Br Br -0.2901 2.4595 'International Tables Vol C Tables 4.2.6.8 and 6.1.1.4'
N N 0.0061 0.0033 'International Tables Vol C Tables 4.2.6.8 and 6.1.1.4'
O O 0.0106 0.0060 'International Tables Vol C Tables 4.2.6.8 and 6.1.1.4'
S S 0.1246 0.1234 'International Tables Vol C Tables 4.2.6.8 and 6.1.1.4'

loop_
_geom_angle_atom_site_label_1
_geom_angle_atom_site_label_2
_geom_angle_atom_site_label_3
_geom_angle
C4 S1 C7 105.45(11)
C2 C1 C6 120.0
C2 C1 Br1 120.40(12)
C6 C1 Br1 119.60(12)
C3 C2 C1 120.0
C2 C3 C4 120.0
C5 C4 C3 120.0
C5 C4 S1 125.18(8)
C3 C4 S1 114.82(8)
C6 C5 C4 120.0
C6 C5 C13 118.2(2)
C4 C5 C13 121.8(2)
C5 C6 C1 120.0
C8 C7 C12 122.1
C8 C7 S1 116.15(7)
C12 C7 S1 121.73(7)
C7 C8 C9 116.7
C10 C9 C8 122.7
C11 C10 C9 122.0
C10 C11 C12 118.6
C7 C12 C11 117.8
C7 C12 C13 126.1(2)
C11 C12 C13 116.0(2)
O1 C13 C12 122.3(5)
O1 C13 C5 118.1(5)
C12 C13 C5 119.6(4)

loop_
_geom_bond_atom_site_label_1
_geom_bond_atom_site_label_2
_geom_bond_distance
Br1 C1 1.867(2)
S1 C4 1.760(2)
S1 C7 1.760(3)
O1 C13 1.226(7)
C1 C2 1.3900
C1 C6 1.3900
C2 C3 1.3900
C3 C4 1.3900
C4 C5 1.3900
C5 C6 1.3900
C5 C13 1.525(6)
C7 C8 1.3775
C7 C12 1.3881
C8 C9 1.3878
C9 C10 1.3597
C10 C11 1.3140
C11 C12 1.4665
C12 C13 1.501(6)
